data_8100639
loop_
_publ_author_name
'Bibila Mayaya Bisseyou, Y.'
'Kakou-Yao, R.'
'Uncuta, C.'
'Ebby, N.'
'Aycard, J. P.'
'Giorgi, M.'

_publ_section_title
;
Crystal structure of 1-isopropyl-2,3,4,6-tetramethylpyridinium perchlorate, 
C~12~H~20~ClNO~4~
;
_journal_issue 2
_journal_name_full 'Zeitschrift f\"ur Kristallographie - New Crystal Structures'
_journal_page_first 289
_journal_page_last 291
_journal_volume 217
_journal_year 2002
_chemical_formula_structural 'C12 H20 Cl N O4'
_chemical_formula_sum 'C12 H20 Cl N O4'
_chemical_formula_weight 277.74
_space_group_IT_number 14
_symmetry_cell_setting monoclinic
_symmetry_space_group_name_Hall '-P 2ybc'
_symmetry_space_group_name_H-M 'P 1 21/c 1'
_cell_angle_alpha 90.0000(1)
_cell_angle_beta 90.329(4)
_cell_angle_gamma 90.0000(1)
_cell_formula_units_Z 8
_cell_length_a 14.8626(5)
_cell_length_b 11.7049(8)
_cell_length_c 16.2790(10)
_cell_measurement_temperature 173(2)
_cell_volume 2831.9(3)
_diffrn_ambient_temperature 173(2)
_exptl_crystal_density_diffrn 1.303
_cod_original_sg_symbol_H-M 'P 21/c'
_cod_original_formula_sum 'C12 H20 Cl1 N1 O4'
_cod_database_code 8100639

loop_
_symmetry_equiv_pos_as_xyz
'x, y, z'
'-x, y+1/2, -z+1/2'
'-x, -y, -z'
'x, -y-1/2, z-1/2'

loop_
_atom_site_label
_atom_site_type_symbol
_atom_site_fract_x
_atom_site_fract_y
_atom_site_fract_z
_atom_site_U_iso_or_equiv
_atom_site_adp_type
_atom_site_occupancy
_atom_site_symmetry_multiplicity
_atom_site_calc_flag
_atom_site_refinement_flags
_atom_site_disorder_assembly
_atom_site_disorder_group
N1A N 0.6273(2) 0.7074(2) 0.93072(15) 0.0331(6) Uani 1 4 d . . .
C2A C 0.6165(3) 0.7082(3) 1.0151(2) 0.0333(8) Uani 1 4 d . . .
C3A C 0.6139(3) 0.6055(3) 1.0585(2) 0.0338(8) Uani 1 4 d . . .
C4A C 0.6215(3) 0.5019(3) 1.01619(19) 0.0338(7) Uani 1 4 d . . .
C5A C 0.6315(3) 0.5048(2) 0.93150(18) 0.0333(7) Uani 1 4 d . . .
C6A C 0.6340(3) 0.6066(3) 0.88855(19) 0.0337(7) Uani 1 4 d . . .
C7A C 0.6327(4) 0.8170(3) 0.8809(2) 0.0510(10) Uani 1 4 d . . .
H7A H 0.6404 0.7916 0.8227 0.070 Uiso 1 4 calc R . .
C8A C 0.6097(3) 0.8185(3) 1.0612(2) 0.0473(10) Uani 1 4 d . . .
H8A1 H 0.6040 0.8818 1.0221 0.070 Uiso 1 4 calc R . .
H8A2 H 0.6639 0.8292 1.0949 0.070 Uiso 1 4 calc R . .
H8A3 H 0.5567 0.8166 1.0967 0.070 Uiso 1 4 calc R . .
C9A C 0.6013(3) 0.6068(3) 1.1507(2) 0.0483(11) Uani 1 4 d . . .
H9A1 H 0.6466 0.6567 1.1759 0.070 Uiso 1 4 calc R . .
H9A2 H 0.6081 0.5291 1.1723 0.070 Uiso 1 4 calc R . .
H9A3 H 0.5410 0.6354 1.1635 0.070 Uiso 1 4 calc R . .
C10A C 0.6219(4) 0.3889(3) 1.0597(2) 0.0448(8) Uani 1 4 d . . .
H10A H 0.6211 0.3270 1.0191 0.070 Uiso 1 4 calc R . .
H10B H 0.5686 0.3831 1.0946 0.070 Uiso 1 4 calc R . .
H10C H 0.6762 0.3827 1.0937 0.070 Uiso 1 4 calc R . .
C11A C 0.6470(3) 0.6033(3) 0.7975(2) 0.0461(10) Uani 1 4 d . . .
H11A H 0.5961 0.6410 0.7702 0.070 Uiso 1 4 calc R . .
H11B H 0.6505 0.5237 0.7792 0.070 Uiso 1 4 calc R . .
H11C H 0.7029 0.6430 0.7834 0.070 Uiso 1 4 calc R . .
C12A C 0.7164(4) 0.8866(4) 0.9006(5) 0.086(2) Uani 1 4 d . . .
H12A H 0.7026 0.9423 0.9437 0.070 Uiso 1 4 calc R . .
H12B H 0.7362 0.9268 0.8511 0.070 Uiso 1 4 calc R . .
H12C H 0.7644 0.8355 0.9198 0.070 Uiso 1 4 calc R . .
C13A C 0.5447(4) 0.8817(4) 0.8818(4) 0.0747(18) Uani 1 4 d . . .
H13A H 0.4969 0.8333 0.8591 0.070 Uiso 1 4 calc R . .
H13B H 0.5503 0.9510 0.8485 0.070 Uiso 1 4 calc R . .
H13C H 0.5299 0.9026 0.9384 0.070 Uiso 1 4 calc R . .
Cl1A Cl 0.62819(8) 0.20228(6) 0.79867(6) 0.0433(3) Uani 1 4 d . . .
O1A O 0.6285(3) 0.2098(3) 0.88527(19) 0.0817(10) Uani 1 4 d . . .
O2A O 0.6342(4) 0.3124(3) 0.7668(3) 0.1160(16) Uani 1 4 d . . .
O3A O 0.5482(2) 0.1512(3) 0.7715(2) 0.0835(12) Uani 1 4 d . . .
O4A O 0.7008(3) 0.1344(4) 0.7718(3) 0.1003(15) Uani 1 4 d . . .
N1B N 0.1214(2) -0.2128(2) 0.42794(15) 0.0338(6) Uani 1 4 d . . .
C2B C 0.1303(3) -0.2128(2) 0.51170(19) 0.0321(7) Uani 1 4 d . . .
C3B C 0.1341(3) -0.1089(3) 0.55493(19) 0.0331(7) Uani 1 4 d . . .
C4B C 0.1246(3) -0.0065(3) 0.51229(19) 0.0342(7) Uani 1 4 d . . .
C5B C 0.1144(3) -0.0116(3) 0.4280(2) 0.0379(8) Uani 1 4 d . . .
C6B C 0.1120(3) -0.1128(3) 0.3856(2) 0.0372(8) Uani 1 4 d . . .
C7B C 0.1208(4) -0.3231(3) 0.3789(2) 0.0490(9) Uani 1 4 d . . .
H7B H 0.1188 -0.2979 0.3202 0.070 Uiso 1 4 calc R . .
C8B C 0.1366(3) -0.3222(3) 0.5589(2) 0.0467(10) Uani 1 4 d . . .
H8B1 H 0.1218 -0.3864 0.5226 0.070 Uiso 1 4 calc R . .
H8B2 H 0.0941 -0.3203 0.6047 0.070 Uiso 1 4 calc R . .
H8B3 H 0.1979 -0.3315 0.5804 0.070 Uiso 1 4 calc R . .
C9B C 0.1453(3) -0.1101(3) 0.6456(2) 0.0467(10) Uani 1 4 d . . .
H9B1 H 0.1871 -0.1711 0.6613 0.070 Uiso 1 4 calc R . .
H9B2 H 0.0869 -0.1235 0.6715 0.070 Uiso 1 4 calc R . .
H9B3 H 0.1694 -0.0363 0.6640 0.070 Uiso 1 4 calc R . .
C10B C 0.1273(3) 0.1078(3) 0.5533(2) 0.0460(8) Uani 1 4 d . . .
H10D H 0.1072 0.1667 0.5145 0.070 Uiso 1 4 calc R . .
H10E H 0.1890 0.1245 0.5712 0.070 Uiso 1 4 calc R . .
H10F H 0.0875 0.1072 0.6011 0.070 Uiso 1 4 calc R . .
C11B C 0.0985(3) -0.1103(4) 0.2946(3) 0.0560(11) Uani 1 4 d . . .
H11D H 0.1524 -0.1399 0.2675 0.070 Uiso 1 4 calc R . .
H11E H 0.0875 -0.0315 0.2767 0.070 Uiso 1 4 calc R . .
H11F H 0.0466 -0.1579 0.2798 0.070 Uiso 1 4 calc R . .
C12B C 0.0343(4) -0.3892(4) 0.3909(4) 0.0738(17) Uani 1 4 d . . .
H12D H 0.0253 -0.4034 0.4496 0.070 Uiso 1 4 calc R . .
H12E H 0.0380 -0.4623 0.3618 0.070 Uiso 1 4 calc R . .
H12F H -0.0164 -0.3448 0.3691 0.070 Uiso 1 4 calc R . .
C13B C 0.2077(3) -0.3887(4) 0.3868(4) 0.0714(16) Uani 1 4 d . . .
H13D H 0.2570 -0.3356 0.3989 0.070 Uiso 1 4 calc R . .
H13E H 0.2200 -0.4287 0.3351 0.070 Uiso 1 4 calc R . .
H13F H 0.2027 -0.4445 0.4314 0.070 Uiso 1 4 calc R . .
Cl1B Cl 0.12658(9) 0.21922(7) 0.81858(7) 0.0519(3) Uani 1 4 d . . .
O1B O 0.1265(3) 0.1208(2) 0.76883(19) 0.0707(8) Uani 1 4 d . A .
O2B O 0.0762(16) 0.3084(12) 0.7731(15) 0.134(8) Uiso 0.45(2) 4 d P A 1
O3B O 0.2061(9) 0.2613(14) 0.8380(12) 0.100(8) Uiso 0.45(2) 4 d P A 1
O4B O 0.0742(13) 0.2010(16) 0.8871(11) 0.135(11) Uiso 0.45(2) 4 d P A 1
O2B O 0.0472(5) 0.2773(9) 0.8213(9) 0.081(5) Uiso 0.55(2) 4 d P A 2
O3B O 0.1919(12) 0.2927(11) 0.7891(16) 0.162(10) Uiso 0.55(2) 4 d P A 2
O4B O 0.1521(17) 0.1807(12) 0.8972(8) 0.171(11) Uiso 0.55(2) 4 d P A 2
H5A H 0.1029 0.0572 0.4011 0.070 Uiso 1 4 d . . .
H5B H 0.6324 0.4324 0.8997 0.070 Uiso 1 4 d . . .

loop_
_atom_site_aniso_label
_atom_site_aniso_U_11
_atom_site_aniso_U_22
_atom_site_aniso_U_33
_atom_site_aniso_U_23
_atom_site_aniso_U_13
_atom_site_aniso_U_12
N1A 0.0333(15) 0.0303(13) 0.0357(13) 0.0034(11) 0.0018(15) -0.0013(14)
C2A 0.027(2) 0.0311(16) 0.0418(18) -0.0006(13) -0.0023(16) -0.0023(14)
C3A 0.029(2) 0.0346(18) 0.0372(18) 0.0007(14) 0.0004(15) -0.0004(14)
C4A 0.0270(18) 0.0323(15) 0.0421(18) 0.0045(13) -0.0037(17) -0.0002(15)
C5A 0.0340(18) 0.0315(15) 0.0343(16) 0.0023(13) -0.0002(17) -0.0005(16)
C6A 0.0286(19) 0.0349(16) 0.0375(17) 0.0002(13) 0.0007(16) -0.0016(15)
C7A 0.078(3) 0.0284(17) 0.047(2) 0.0095(14) 0.003(2) -0.005(2)
C8A 0.057(3) 0.037(2) 0.048(2) -0.0040(17) 0.0001(19) -0.0004(17)
C9A 0.066(3) 0.042(2) 0.037(2) 0.0005(17) 0.0000(17) 0.0022(18)
C10A 0.055(2) 0.0320(18) 0.048(2) 0.0098(15) 0.004(2) 0.0023(19)
C11A 0.054(3) 0.0470(19) 0.0375(18) 0.0059(17) 0.0015(17) 0.0004(16)
C12A 0.072(4) 0.046(3) 0.142(6) 0.034(3) 0.017(4) -0.019(2)
C13A 0.084(4) 0.046(3) 0.094(4) 0.028(3) -0.040(3) -0.005(2)
Cl1A 0.0422(5) 0.0357(4) 0.0519(5) -0.0090(4) -0.0027(5) -0.0014(4)
O1A 0.102(3) 0.097(2) 0.0462(17) -0.0217(16) -0.005(2) -0.006(3)
O2A 0.194(5) 0.0501(18) 0.104(3) 0.0122(19) -0.023(4) -0.046(3)
O3A 0.051(2) 0.108(3) 0.091(3) -0.037(2) -0.0015(17) -0.0234(18)
O4A 0.078(3) 0.132(3) 0.091(3) -0.037(3) -0.008(2) 0.053(2)
N1B 0.0337(16) 0.0324(13) 0.0353(13) -0.0061(11) 0.0006(15) -0.0018(14)
C2B 0.0299(18) 0.0307(16) 0.0357(16) -0.0018(12) -0.0019(17) -0.0026(16)
C3B 0.0286(19) 0.0335(17) 0.0372(17) -0.0035(14) -0.0010(16) -0.0021(15)
C4B 0.0274(18) 0.0336(16) 0.0416(18) -0.0029(13) -0.0037(18) -0.0010(16)
C5B 0.039(2) 0.0309(16) 0.0441(18) 0.0103(14) -0.0053(17) -0.0022(15)
C6B 0.033(2) 0.0391(18) 0.0395(19) 0.0040(14) -0.0038(15) -0.0068(15)
C7B 0.064(3) 0.0349(18) 0.048(2) -0.0136(15) -0.004(2) 0.001(2)
C8B 0.059(3) 0.033(2) 0.048(2) 0.0029(15) -0.002(2) -0.0022(18)
C9B 0.056(3) 0.045(2) 0.039(2) -0.0033(17) -0.0082(17) -0.0043(17)
C10B 0.046(2) 0.0344(18) 0.057(2) -0.0064(16) -0.002(2) -0.0015(19)
C11B 0.060(3) 0.067(3) 0.041(2) 0.008(2) -0.0079(19) -0.0080(19)
C12B 0.058(3) 0.053(3) 0.110(5) -0.032(3) -0.022(3) -0.005(2)
C13B 0.058(3) 0.047(3) 0.109(5) -0.034(3) 0.020(3) 0.001(2)
Cl1B 0.0462(6) 0.0376(4) 0.0718(7) -0.0216(4) -0.0035(6) 0.0015(5)
O1B 0.088(2) 0.0521(16) 0.0722(19) -0.0302(14) -0.005(2) 0.0066(18)
O2B 0.156(19) 0.080(8) 0.166(17) 0.028(9) -0.060(13) 0.018(8)
O3B 0.037(7) 0.108(12) 0.155(16) -0.057(11) -0.046(9) -0.003(6)
O4B 0.126(15) 0.170(18) 0.110(14) -0.065(14) 0.083(13) -0.061(14)
O2B 0.034(4) 0.065(6) 0.146(12) -0.054(7) -0.011(5) 0.015(3)
O3B 0.119(14) 0.060(6) 0.31(2) -0.058(11) 0.126(14) -0.038(7)
O4B 0.29(3) 0.143(10) 0.076(7) -0.030(7) -0.094(12) 0.077(14)

loop_
_geom_bond_atom_site_label_1
_geom_bond_atom_site_label_2
_geom_bond_distance
_geom_bond_site_symmetry_2
_geom_bond_publ_flag
N1A C6A 1.370(4) . ?
N1A C2A 1.384(4) . ?
N1A C7A 1.519(4) . ?
C2A C3A 1.395(4) . ?
C2A C8A 1.496(5) . ?
C3A C4A 1.399(4) . ?
C3A C9A 1.513(5) . ?
C4A C5A 1.388(4) . ?
C4A C10A 1.500(4) . ?
C5A C6A 1.382(4) . ?
C6A C11A 1.497(5) . ?
C7A C13A 1.511(7) . ?
C7A C12A 1.520(7) . ?
Cl1A O2A 1.393(3) . ?
Cl1A O3A 1.400(3) . ?
Cl1A O4A 1.412(4) . ?
Cl1A O1A 1.412(3) . ?
N1B C6B 1.366(4) . ?
N1B C2B 1.369(4) . ?
N1B C7B 1.517(4) . ?
C2B C3B 1.406(4) . ?
C2B C8B 1.496(4) . ?
C3B C4B 1.392(4) . ?
C3B C9B 1.485(5) . ?
C4B C5B 1.380(4) . ?
C4B C10B 1.496(4) . ?
C5B C6B 1.372(5) . ?
C6B C11B 1.494(5) . ?
C7B C13B 1.508(7) . ?
C7B C12B 1.515(7) . ?
Cl1B O3B 1.317(11) . ?
Cl1B O2B 1.363(7) . ?
Cl1B O4B 1.380(11) . ?
Cl1B O3B 1.385(12) . ?
Cl1B O4B 1.408(10) . ?
Cl1B O1B 1.408(3) . ?
Cl1B O2B 1.480(13) . ?
